data_8107288
loop_
_publ_author_name
'Zhang, Zhijian'
'Jiang, Wujiu'
'Zhang, Fuxing'
'Li, Aodian'

_publ_section_title
;
 Crystal structure of
 N&#x2032;,N&#x2034;-((1E,2E)-1,2-diphenylethane-1,2-diylidene)bis(4-methylbenzohydrazide)&#x00A0;--
 water&#x00A0;-- methanol (1/1/1), C31H32N4O4
;
_journal_issue 6
_journal_name_full 'Zeitschrift f\"ur Kristallographie - New Crystal Structures'
_journal_page_first 1043
_journal_page_last 1045
_journal_paper_doi 10.1515/ncrs-2022-0375
_journal_volume 237
_journal_year 2022
_chemical_formula_sum 'C31 H32 N4 O4'
_chemical_formula_weight 524.60
_space_group_crystal_system monoclinic
_space_group_IT_number 13
_space_group_name_Hall '-P 2yc'
_space_group_name_H-M_alt 'P 1 2/c 1'
_atom_sites_solution_hydrogens mixed
_cell_angle_alpha 90
_cell_angle_beta 91.828(7)
_cell_angle_gamma 90
_cell_formula_units_Z 4
_cell_length_a 23.938(2)
_cell_length_b 9.1931(8)
_cell_length_c 12.6327(10)
_cell_measurement_reflns_used 2787
_cell_measurement_temperature 296(2)
_cell_measurement_theta_max 26.9300
_cell_measurement_theta_min 2.7350
_cell_volume 2778.6(4)
_computing_cell_refinement 'CrysAlisPro 1.171.38.43f (Rigaku OD, 2015)'
_computing_data_collection 'CrysAlisPro 1.171.38.43f (Rigaku OD, 2015)'
_computing_data_reduction 'CrysAlisPro 1.171.38.43f (Rigaku OD, 2015)'
_computing_molecular_graphics 'Bruker SHELXTL'
_computing_publication_material 'Bruker SHELXTL'
_computing_structure_refinement 'SHELXL-2018/3 (Sheldrick, 2018)'
_computing_structure_solution 'SHELXT 2018/2 (Sheldrick, 2018)'
_diffrn_ambient_temperature 296(2)
_diffrn_measured_fraction_theta_full 0.999
_diffrn_measured_fraction_theta_max 0.999
_diffrn_measurement_device_type 'SuperNova, Dual, Cu at zero, AtlasS2'
_diffrn_measurement_method '\f and \w scans'
_diffrn_radiation_type MoK\a
_diffrn_radiation_wavelength 0.71073
_diffrn_reflns_av_R_equivalents 0.0350
_diffrn_reflns_av_unetI/netI 0.0470
_diffrn_reflns_Laue_measured_fraction_full 0.999
_diffrn_reflns_Laue_measured_fraction_max 0.999
_diffrn_reflns_limit_h_max 26
_diffrn_reflns_limit_h_min -28
_diffrn_reflns_limit_k_max 9
_diffrn_reflns_limit_k_min -10
_diffrn_reflns_limit_l_max 15
_diffrn_reflns_limit_l_min -14
_diffrn_reflns_number 12635
_diffrn_reflns_point_group_measured_fraction_full 0.999
_diffrn_reflns_point_group_measured_fraction_max 0.999
_diffrn_reflns_theta_full 25.099
_diffrn_reflns_theta_max 25.099
_diffrn_reflns_theta_min 2.215
_exptl_absorpt_coefficient_mu 0.084
_exptl_absorpt_correction_T_max 1.00000
_exptl_absorpt_correction_T_min 0.85527
_exptl_absorpt_correction_type multi-scan
_exptl_absorpt_process_details SADABS
_exptl_crystal_colour colourless
_exptl_crystal_density_diffrn 1.254
_exptl_crystal_description block
_exptl_crystal_F_000 1112
_exptl_crystal_size_max 0.140
_exptl_crystal_size_mid 0.130
_exptl_crystal_size_min 0.120
_refine_diff_density_max 0.215
_refine_diff_density_min -0.148
_refine_diff_density_rms 0.037
_refine_ls_extinction_coef 0.0064(7)
_refine_ls_extinction_expression Fc^*^=kFc[1+0.001xFc^2^\l^3^/sin(2\q)]^-1/4^
_refine_ls_extinction_method 'SHELXL-2018/3 (Sheldrick 2018)'
_refine_ls_goodness_of_fit_ref 1.027
_refine_ls_hydrogen_treatment mixed
_refine_ls_matrix_type full
_refine_ls_number_parameters 373
_refine_ls_number_reflns 4956
_refine_ls_number_restraints 0
_refine_ls_restrained_S_all 1.027
_refine_ls_R_factor_all 0.0869
_refine_ls_R_factor_gt 0.0544
_refine_ls_shift/su_max 0.000
_refine_ls_shift/su_mean 0.000
_refine_ls_structure_factor_coef Fsqd
_refine_ls_weighting_details 'w=1/[\s^2^(Fo^2^)+(0.0567P)^2^+0.4792P] where P=(Fo^2^+2Fc^2^)/3'
_refine_ls_weighting_scheme calc
_refine_ls_wR_factor_gt 0.1228
_refine_ls_wR_factor_ref 0.1388
_reflns_Friedel_coverage 0.000
_reflns_Friedel_fraction_full .
_reflns_Friedel_fraction_max .
_reflns_number_gt 3371
_reflns_number_total 4956
_reflns_threshold_expression 'I > 2\s(I)'
_cod_data_source_file suppl_j_ncrs-2022-0375_suppl.cif
_cod_data_source_block jwj040F_a
_cod_original_sg_symbol_H-M 'P 2/c'
_cod_database_code 8107288
_shelx_space_group_comment
; 
The symmetry employed for this shelxl refinement is uniquely defined 
by the following loop, which should always be used as a source of 
symmetry information in preference to the above space-group names. 
They are only intended as comments. 
;
_shelx_estimated_absorpt_t_min 0.988
_shelx_estimated_absorpt_t_max 0.990

loop_
_space_group_symop_operation_xyz
'x, y, z'
'-x, y, -z+1/2'
'-x, -y, -z'
'x, -y, z-1/2'

loop_
_atom_site_label
_atom_site_type_symbol
_atom_site_fract_x
_atom_site_fract_y
_atom_site_fract_z
_atom_site_U_iso_or_equiv
_atom_site_adp_type
_atom_site_occupancy
_atom_site_site_symmetry_order
_atom_site_calc_flag
_atom_site_refinement_flags_posn
_atom_site_refinement_flags_adp
_atom_site_refinement_flags_occupancy
_atom_site_disorder_assembly
_atom_site_disorder_group
O3 O 0.78378(7) 0.58687(18) 0.87436(12) 0.0566(5) Uani 1 1 d . . . . .
H3A H 0.805138 0.586638 0.824882 0.085 Uiso 1 1 calc R U . . .
N2 N 0.66836(7) 0.59019(19) 0.42412(13) 0.0351(4) Uani 1 1 d . . . . .
N1 N 0.70647(6) 0.67069(18) 0.36962(11) 0.0346(4) Uani 1 1 d . . . . .
O1 O 0.61953(6) 0.5495(2) 0.27115(10) 0.0604(5) Uani 1 1 d . . . . .
N4 N 0.81760(7) 0.5887(2) 0.55857(13) 0.0370(4) Uani 1 1 d . . . . .
N3 N 0.78002(6) 0.68008(19) 0.60525(12) 0.0358(4) Uani 1 1 d . . . . .
O4 O 0.70195(9) 0.5666(2) 0.12220(14) 0.0627(5) Uani 1 1 d . . . . .
O2 O 0.86159(7) 0.5467(2) 0.71686(11) 0.0682(6) Uani 1 1 d . . . . .
C16 C 0.74538(7) 0.7481(2) 0.54284(14) 0.0313(5) Uani 1 1 d . . . . .
C1 C 0.74432(7) 0.7393(2) 0.42355(14) 0.0319(5) Uani 1 1 d . . . . .
C10 C 0.57737(8) 0.4465(2) 0.53167(15) 0.0368(5) Uani 1 1 d . . . . .
H10 H 0.598034 0.512902 0.572295 0.044 Uiso 1 1 calc R U . . .
C9 C 0.58608(8) 0.4353(2) 0.42391(14) 0.0342(5) Uani 1 1 d . . . . .
C8 C 0.62583(8) 0.5277(2) 0.36624(15) 0.0365(5) Uani 1 1 d . . . . .
C17 C 0.70449(8) 0.8471(2) 0.58996(15) 0.0352(5) Uani 1 1 d . . . . .
C2 C 0.78656(8) 0.8224(2) 0.36580(15) 0.0360(5) Uani 1 1 d . . . . .
C24 C 0.90105(8) 0.4410(2) 0.56546(15) 0.0392(5) Uani 1 1 d . . . . .
C23 C 0.85852(8) 0.5276(2) 0.62120(15) 0.0414(5) Uani 1 1 d . . . . .
C11 C 0.53834(8) 0.3599(2) 0.57893(16) 0.0420(5) Uani 1 1 d . . . . .
H11 H 0.533149 0.368921 0.651284 0.050 Uiso 1 1 calc R U . . .
C12 C 0.50661(8) 0.2597(2) 0.52106(17) 0.0441(5) Uani 1 1 d . . . . .
C29 C 0.91213(8) 0.4601(3) 0.45911(16) 0.0453(6) Uani 1 1 d . . . . .
H29 H 0.892108 0.528686 0.419274 0.054 Uiso 1 1 calc R U . . .
C14 C 0.55399(8) 0.3363(2) 0.36489(16) 0.0431(5) Uani 1 1 d . . . . .
H14 H 0.558862 0.328142 0.292383 0.052 Uiso 1 1 calc R U . . .
C18 C 0.68577(9) 0.9689(2) 0.53431(17) 0.0473(6) Uani 1 1 d . . . . .
H18 H 0.697555 0.984259 0.465769 0.057 Uiso 1 1 calc R U . . .
C13 C 0.51507(9) 0.2501(2) 0.41298(18) 0.0491(6) Uani 1 1 d . . . . .
H13 H 0.494090 0.184349 0.372329 0.059 Uiso 1 1 calc R U . . .
C28 C 0.95258(9) 0.3780(3) 0.41252(17) 0.0502(6) Uani 1 1 d . . . . .
H28 H 0.959201 0.391369 0.341035 0.060 Uiso 1 1 calc R U . . .
C22 C 0.68445(9) 0.8240(3) 0.69099(16) 0.0486(6) Uani 1 1 d . . . . .
H22 H 0.695616 0.742040 0.729284 0.058 Uiso 1 1 calc R U . . .
C3 C 0.83091(9) 0.8909(3) 0.41865(18) 0.0498(6) Uani 1 1 d . . . . .
H3 H 0.834733 0.882492 0.491887 0.060 Uiso 1 1 calc R U . . .
C25 C 0.93227(9) 0.3398(3) 0.62359(17) 0.0514(6) Uani 1 1 d . . . . .
H25 H 0.925920 0.326614 0.695191 0.062 Uiso 1 1 calc R U . . .
C7 C 0.78226(10) 0.8370(3) 0.25613(17) 0.0561(7) Uani 1 1 d . . . . .
H7 H 0.753129 0.791584 0.218543 0.067 Uiso 1 1 calc R U . . .
C27 C 0.98368(9) 0.2760(3) 0.46932(18) 0.0509(6) Uani 1 1 d . . . . .
C26 C 0.97268(10) 0.2590(3) 0.57514(19) 0.0582(7) Uani 1 1 d . . . . .
H26 H 0.993094 0.191112 0.614889 0.070 Uiso 1 1 calc R U . . .
C19 C 0.64998(10) 1.0674(3) 0.5789(2) 0.0613(7) Uani 1 1 d . . . . .
H19 H 0.638591 1.149530 0.541035 0.074 Uiso 1 1 calc R U . . .
C21 C 0.64816(10) 0.9222(3) 0.73434(19) 0.0610(7) Uani 1 1 d . . . . .
H21 H 0.634931 0.905760 0.801722 0.073 Uiso 1 1 calc R U . . .
C20 C 0.63121(10) 1.0449(3) 0.6787(2) 0.0650(7) Uani 1 1 d . . . . .
H20 H 0.607223 1.111545 0.708971 0.078 Uiso 1 1 calc R U . . .
C4 C 0.86948(10) 0.9713(3) 0.3646(2) 0.0660(7) Uani 1 1 d . . . . .
H4A H 0.898989 1.016375 0.401246 0.079 Uiso 1 1 calc R U . . .
C15 C 0.46370(10) 0.1669(3) 0.5731(2) 0.0682(7) Uani 1 1 d . . . . .
H15A H 0.481843 0.085862 0.607607 0.102 Uiso 1 1 calc R U . . .
H15B H 0.437201 0.131823 0.520457 0.102 Uiso 1 1 calc R U . . .
H15C H 0.444626 0.223724 0.624489 0.102 Uiso 1 1 calc R U . . .
C6 C 0.82037(12) 0.9173(3) 0.2033(2) 0.0745(8) Uani 1 1 d . . . . .
H6 H 0.816647 0.926780 0.130118 0.089 Uiso 1 1 calc R U . . .
C5 C 0.86417(11) 0.9844(3) 0.2566(2) 0.0759(8) Uani 1 1 d . . . . .
H5 H 0.890024 1.038425 0.219705 0.091 Uiso 1 1 calc R U . . .
C30 C 1.02798(10) 0.1879(3) 0.4167(2) 0.0748(8) Uani 1 1 d . . . . .
H30A H 1.055343 0.156412 0.468985 0.112 Uiso 1 1 calc R U . . .
H30B H 1.045741 0.246632 0.364681 0.112 Uiso 1 1 calc R U . . .
H30C H 1.011105 0.104594 0.382897 0.112 Uiso 1 1 calc R U . . .
C31 C 0.77931(14) 0.7276(3) 0.9140(2) 0.0845(9) Uani 1 1 d . . . . .
H31A H 0.750633 0.730511 0.965370 0.127 Uiso 1 1 calc R U . . .
H31B H 0.769878 0.793245 0.857047 0.127 Uiso 1 1 calc R U . . .
H31C H 0.814320 0.756206 0.946846 0.127 Uiso 1 1 calc R U . . .
H4B H 0.7312(16) 0.540(5) 0.152(3) 0.152(18) Uiso 1 1 d . . . . .
H4C H 0.6772(12) 0.579(3) 0.170(2) 0.089(11) Uiso 1 1 d . . . . .
H4 H 0.8113(8) 0.552(2) 0.4972(17) 0.049(7) Uiso 1 1 d . . . . .
H2 H 0.6762(8) 0.557(2) 0.4857(17) 0.046(6) Uiso 1 1 d . . . . .

loop_
_atom_site_aniso_label
_atom_site_aniso_U_11
_atom_site_aniso_U_22
_atom_site_aniso_U_33
_atom_site_aniso_U_23
_atom_site_aniso_U_13
_atom_site_aniso_U_12
O3 0.0664(11) 0.0514(11) 0.0526(10) 0.0041(8) 0.0113(8) -0.0068(8)
N2 0.0372(9) 0.0438(11) 0.0242(9) 0.0050(8) -0.0006(8) -0.0027(8)
N1 0.0353(9) 0.0400(11) 0.0286(8) 0.0032(8) 0.0015(7) 0.0014(8)
O1 0.0580(10) 0.0928(14) 0.0298(8) 0.0078(8) -0.0075(7) -0.0240(9)
N4 0.0387(10) 0.0450(12) 0.0273(9) -0.0050(8) -0.0001(8) 0.0098(8)
N3 0.0340(9) 0.0406(11) 0.0328(9) -0.0034(8) 0.0020(7) 0.0037(8)
O4 0.0553(11) 0.0812(14) 0.0519(10) -0.0236(10) 0.0083(10) 0.0018(10)
O2 0.0686(11) 0.1032(16) 0.0324(8) -0.0054(9) -0.0054(8) 0.0370(10)
C16 0.0309(10) 0.0314(11) 0.0318(10) -0.0010(9) 0.0018(8) -0.0024(9)
C1 0.0329(10) 0.0328(12) 0.0301(10) 0.0000(9) 0.0018(8) 0.0053(9)
C10 0.0355(11) 0.0404(13) 0.0343(11) -0.0005(10) -0.0031(9) 0.0015(10)
C9 0.0325(10) 0.0375(12) 0.0323(10) 0.0001(9) -0.0021(8) 0.0029(9)
C8 0.0381(11) 0.0440(13) 0.0274(11) -0.0012(9) -0.0013(9) 0.0009(10)
C17 0.0322(10) 0.0386(13) 0.0348(11) -0.0086(10) 0.0011(9) -0.0007(9)
C2 0.0354(11) 0.0357(12) 0.0373(11) 0.0025(9) 0.0063(9) 0.0042(9)
C24 0.0351(11) 0.0458(14) 0.0366(11) -0.0025(10) -0.0013(9) 0.0035(10)
C23 0.0412(12) 0.0516(15) 0.0312(11) 0.0016(10) 0.0006(9) 0.0051(10)
C11 0.0403(12) 0.0497(15) 0.0364(11) 0.0044(10) 0.0065(9) 0.0087(11)
C12 0.0364(11) 0.0403(13) 0.0557(14) 0.0074(11) 0.0044(10) 0.0050(10)
C29 0.0387(12) 0.0562(15) 0.0409(12) 0.0027(11) 0.0003(9) 0.0086(11)
C14 0.0452(12) 0.0462(14) 0.0376(11) -0.0062(10) -0.0020(10) -0.0008(11)
C18 0.0497(13) 0.0465(15) 0.0460(12) -0.0018(11) 0.0053(10) 0.0089(11)
C13 0.0448(13) 0.0419(14) 0.0601(14) -0.0071(12) -0.0042(11) -0.0068(11)
C28 0.0443(13) 0.0630(17) 0.0436(12) -0.0040(12) 0.0071(10) 0.0046(12)
C22 0.0517(13) 0.0517(15) 0.0429(12) -0.0024(11) 0.0115(10) 0.0033(12)
C3 0.0467(13) 0.0534(15) 0.0494(13) 0.0030(12) 0.0037(11) -0.0074(12)
C25 0.0521(14) 0.0596(16) 0.0426(12) 0.0079(12) 0.0020(11) 0.0116(12)
C7 0.0596(15) 0.0658(18) 0.0431(13) 0.0067(12) 0.0074(11) -0.0103(13)
C27 0.0408(12) 0.0521(16) 0.0602(15) -0.0108(12) 0.0065(11) 0.0035(11)
C26 0.0526(14) 0.0549(17) 0.0672(16) 0.0067(13) 0.0021(12) 0.0179(12)
C19 0.0618(15) 0.0534(17) 0.0689(17) -0.0068(13) 0.0060(13) 0.0216(13)
C21 0.0604(15) 0.070(2) 0.0541(14) -0.0162(14) 0.0263(12) -0.0008(14)
C20 0.0550(15) 0.0631(19) 0.0777(18) -0.0197(16) 0.0152(13) 0.0149(14)
C4 0.0499(14) 0.0684(19) 0.0798(18) 0.0078(15) 0.0056(13) -0.0185(13)
C15 0.0585(15) 0.0576(18) 0.0896(19) 0.0082(15) 0.0197(14) -0.0070(14)
C6 0.0822(19) 0.091(2) 0.0511(15) 0.0171(15) 0.0190(14) -0.0186(17)
C5 0.0661(17) 0.082(2) 0.081(2) 0.0254(17) 0.0252(15) -0.0169(16)
C30 0.0599(16) 0.071(2) 0.095(2) -0.0127(16) 0.0189(15) 0.0184(14)
C31 0.127(3) 0.062(2) 0.0650(17) -0.0019(16) 0.0002(17) 0.0113(18)

loop_
_atom_type_symbol
_atom_type_description
_atom_type_scat_dispersion_real
_atom_type_scat_dispersion_imag
_atom_type_scat_source
C C 0.0033 0.0016 'International Tables Vol C Tables 4.2.6.8 and 6.1.1.4'
H H 0.0000 0.0000 'International Tables Vol C Tables 4.2.6.8 and 6.1.1.4'
N N 0.0061 0.0033 'International Tables Vol C Tables 4.2.6.8 and 6.1.1.4'
O O 0.0106 0.0060 'International Tables Vol C Tables 4.2.6.8 and 6.1.1.4'

loop_
_geom_angle_atom_site_label_1
_geom_angle_atom_site_label_2
_geom_angle_atom_site_label_3
_geom_angle
_geom_angle_site_symmetry_1
_geom_angle_site_symmetry_3
C31 O3 H3A 109.5 . .
C8 N2 N1 117.03(16) . .
C8 N2 H2 118.9(14) . .
N1 N2 H2 121.1(14) . .
C1 N1 N2 117.86(15) . .
C23 N4 N3 118.08(16) . .
C23 N4 H4 117.8(14) . .
N3 N4 H4 122.0(14) . .
C16 N3 N4 116.78(15) . .
H4B O4 H4C 108(3) . .
N3 C16 C17 118.35(16) . .
N3 C16 C1 125.15(17) . .
C17 C16 C1 116.46(15) . .
N1 C1 C2 118.36(16) . .
N1 C1 C16 123.11(17) . .
C2 C1 C16 118.38(16) . .
C11 C10 C9 120.51(18) . .
C11 C10 H10 119.7 . .
C9 C10 H10 119.7 . .
C10 C9 C14 118.44(19) . .
C10 C9 C8 123.93(17) . .
C14 C9 C8 117.57(17) . .
O1 C8 N2 121.67(19) . .
O1 C8 C9 121.03(17) . .
N2 C8 C9 117.27(16) . .
C18 C17 C22 118.13(19) . .
C18 C17 C16 120.04(18) . .
C22 C17 C16 121.82(19) . .
C3 C2 C7 117.8(2) . .
C3 C2 C1 121.47(17) . .
C7 C2 C1 120.71(18) . .
C25 C24 C29 118.70(19) . .
C25 C24 C23 118.24(18) . .
C29 C24 C23 123.02(18) . .
O2 C23 N4 122.4(2) . .
O2 C23 C24 121.67(18) . .
N4 C23 C24 115.89(17) . .
C10 C11 C12 121.50(19) . .
C10 C11 H11 119.2 . .
C12 C11 H11 119.2 . .
C11 C12 C13 117.7(2) . .
C11 C12 C15 121.1(2) . .
C13 C12 C15 121.1(2) . .
C28 C29 C24 120.2(2) . .
C28 C29 H29 119.9 . .
C24 C29 H29 119.9 . .
C13 C14 C9 120.58(19) . .
C13 C14 H14 119.7 . .
C9 C14 H14 119.7 . .
C19 C18 C17 121.1(2) . .
C19 C18 H18 119.4 . .
C17 C18 H18 119.4 . .
C14 C13 C12 121.2(2) . .
C14 C13 H13 119.4 . .
C12 C13 H13 119.4 . .
C29 C28 C27 121.6(2) . .
C29 C28 H28 119.2 . .
C27 C28 H28 119.2 . .
C21 C22 C17 120.2(2) . .
C21 C22 H22 119.9 . .
C17 C22 H22 119.9 . .
C4 C3 C2 121.2(2) . .
C4 C3 H3 119.4 . .
C2 C3 H3 119.4 . .
C26 C25 C24 120.0(2) . .
C26 C25 H25 120.0 . .
C24 C25 H25 120.0 . .
C6 C7 C2 120.6(2) . .
C6 C7 H7 119.7 . .
C2 C7 H7 119.7 . .
C26 C27 C28 117.6(2) . .
C26 C27 C30 121.7(2) . .
C28 C27 C30 120.7(2) . .
C25 C26 C27 121.8(2) . .
C25 C26 H26 119.1 . .
C27 C26 H26 119.1 . .
C20 C19 C18 120.2(2) . .
C20 C19 H19 119.9 . .
C18 C19 H19 119.9 . .
C22 C21 C20 120.7(2) . .
C22 C21 H21 119.6 . .
C20 C21 H21 119.6 . .
C19 C20 C21 119.5(2) . .
C19 C20 H20 120.3 . .
C21 C20 H20 120.3 . .
C5 C4 C3 119.8(2) . .
C5 C4 H4A 120.1 . .
C3 C4 H4A 120.1 . .
C12 C15 H15A 109.5 . .
C12 C15 H15B 109.5 . .
H15A C15 H15B 109.5 . .
C12 C15 H15C 109.5 . .
H15A C15 H15C 109.5 . .
H15B C15 H15C 109.5 . .
C7 C6 C5 121.0(2) . .
C7 C6 H6 119.5 . .
C5 C6 H6 119.5 . .
C4 C5 C6 119.5(2) . .
C4 C5 H5 120.2 . .
C6 C5 H5 120.2 . .
C27 C30 H30A 109.5 . .
C27 C30 H30B 109.5 . .
H30A C30 H30B 109.5 . .
C27 C30 H30C 109.5 . .
H30A C30 H30C 109.5 . .
H30B C30 H30C 109.5 . .
O3 C31 H31A 109.5 . .
O3 C31 H31B 109.5 . .
H31A C31 H31B 109.5 . .
O3 C31 H31C 109.5 . .
H31A C31 H31C 109.5 . .
H31B C31 H31C 109.5 . .

loop_
_geom_bond_atom_site_label_1
_geom_bond_atom_site_label_2
_geom_bond_distance
_geom_bond_site_symmetry_2
O3 C31 1.393(3) .
O3 H3A 0.8200 .
N2 C8 1.362(2) .
N2 N1 1.376(2) .
N2 H2 0.85(2) .
N1 C1 1.282(2) .
O1 C8 1.223(2) .
N4 C23 1.361(2) .
N4 N3 1.377(2) .
N4 H4 0.85(2) .
N3 C16 1.288(2) .
O4 H4B 0.82(4) .
O4 H4C 0.87(3) .
O2 C23 1.221(2) .
C16 C17 1.476(3) .
C16 C1 1.509(3) .
C1 C2 1.478(3) .
C10 C11 1.377(3) .
C10 C9 1.387(3) .
C10 H10 0.9300 .
C9 C14 1.392(3) .
C9 C8 1.484(3) .
C17 C18 1.389(3) .
C17 C22 1.394(3) .
C2 C3 1.387(3) .
C2 C7 1.392(3) .
C24 C25 1.388(3) .
C24 C29 1.389(3) .
C24 C23 1.487(3) .
C11 C12 1.388(3) .
C11 H11 0.9300 .
C12 C13 1.389(3) .
C12 C15 1.503(3) .
C29 C28 1.375(3) .
C29 H29 0.9300 .
C14 C13 1.379(3) .
C14 H14 0.9300 .
C18 C19 1.380(3) .
C18 H18 0.9300 .
C13 H13 0.9300 .
C28 C27 1.383(3) .
C28 H28 0.9300 .
C22 C21 1.378(3) .
C22 H22 0.9300 .
C3 C4 1.381(3) .
C3 H3 0.9300 .
C25 C26 1.379(3) .
C25 H25 0.9300 .
C7 C6 1.365(3) .
C7 H7 0.9300 .
C27 C26 1.380(3) .
C27 C30 1.506(3) .
C26 H26 0.9300 .
C19 C20 1.368(3) .
C19 H19 0.9300 .
C21 C20 1.383(4) .
C21 H21 0.9300 .
C20 H20 0.9300 .
C4 C5 1.371(3) .
C4 H4A 0.9300 .
C15 H15A 0.9600 .
C15 H15B 0.9600 .
C15 H15C 0.9600 .
C6 C5 1.374(4) .
C6 H6 0.9300 .
C5 H5 0.9300 .
C30 H30A 0.9600 .
C30 H30B 0.9600 .
C30 H30C 0.9600 .
C31 H31A 0.9600 .
C31 H31B 0.9600 .
C31 H31C 0.9600 .

loop_
_geom_hbond_atom_site_label_D
_geom_hbond_atom_site_label_H
_geom_hbond_atom_site_label_A
_geom_hbond_distance_DH
_geom_hbond_distance_HA
_geom_hbond_distance_DA
_geom_hbond_angle_DHA
_geom_hbond_site_symmetry_A
_geom_hbond_publ_flag
N2 H2 O4 0.85(2) 2.14(2) 2.976(2) 167(2) 4_566 yes
N4 H4 O3 0.85(2) 2.10(2) 2.925(2) 163(2) 4_565 yes
O4 H4C O1 0.87(3) 1.93(3) 2.774(2) 165(3) . yes
O4 H4B N3 0.82(4) 2.42(4) 2.951(3) 123(3) 4_565 yes
O4 H4B N4 0.82(4) 2.69(4) 3.239(3) 126(3) 4_565 yes
O3 H3A O2 0.82 1.99 2.793(2) 168.3 . yes

loop_
_geom_torsion_atom_site_label_1
_geom_torsion_atom_site_label_2
_geom_torsion_atom_site_label_3
_geom_torsion_atom_site_label_4
_geom_torsion
_geom_torsion_site_symmetry_1
_geom_torsion_site_symmetry_2
_geom_torsion_site_symmetry_3
_geom_torsion_site_symmetry_4
C8 N2 N1 C1 174.84(17) . . . .
C23 N4 N3 C16 173.03(18) . . . .
N4 N3 C16 C17 -179.94(16) . . . .
N4 N3 C16 C1 -2.3(3) . . . .
N2 N1 C1 C2 178.10(16) . . . .
N2 N1 C1 C16 -6.4(3) . . . .
N3 C16 C1 N1 107.2(2) . . . .
C17 C16 C1 N1 -75.1(2) . . . .
N3 C16 C1 C2 -77.3(3) . . . .
C17 C16 C1 C2 100.3(2) . . . .
C11 C10 C9 C14 0.8(3) . . . .
C11 C10 C9 C8 177.86(18) . . . .
N1 N2 C8 O1 -4.7(3) . . . .
N1 N2 C8 C9 177.32(16) . . . .
C10 C9 C8 O1 -155.4(2) . . . .
C14 C9 C8 O1 21.7(3) . . . .
C10 C9 C8 N2 22.7(3) . . . .
C14 C9 C8 N2 -160.30(18) . . . .
N3 C16 C17 C18 149.25(19) . . . .
C1 C16 C17 C18 -28.6(3) . . . .
N3 C16 C17 C22 -29.4(3) . . . .
C1 C16 C17 C22 152.74(18) . . . .
N1 C1 C2 C3 -175.50(19) . . . .
C16 C1 C2 C3 8.8(3) . . . .
N1 C1 C2 C7 5.9(3) . . . .
C16 C1 C2 C7 -169.75(19) . . . .
N3 N4 C23 O2 2.8(3) . . . .
N3 N4 C23 C24 -174.54(17) . . . .
C25 C24 C23 O2 23.0(3) . . . .
C29 C24 C23 O2 -154.8(2) . . . .
C25 C24 C23 N4 -159.6(2) . . . .
C29 C24 C23 N4 22.6(3) . . . .
C9 C10 C11 C12 -0.1(3) . . . .
C10 C11 C12 C13 -0.6(3) . . . .
C10 C11 C12 C15 -179.3(2) . . . .
C25 C24 C29 C28 1.2(3) . . . .
C23 C24 C29 C28 179.0(2) . . . .
C10 C9 C14 C13 -0.9(3) . . . .
C8 C9 C14 C13 -178.09(19) . . . .
C22 C17 C18 C19 2.4(3) . . . .
C16 C17 C18 C19 -176.33(19) . . . .
C9 C14 C13 C12 0.2(3) . . . .
C11 C12 C13 C14 0.6(3) . . . .
C15 C12 C13 C14 179.3(2) . . . .
C24 C29 C28 C27 -0.7(3) . . . .
C18 C17 C22 C21 -1.6(3) . . . .
C16 C17 C22 C21 177.14(19) . . . .
C7 C2 C3 C4 0.2(3) . . . .
C1 C2 C3 C4 -178.4(2) . . . .
C29 C24 C25 C26 -1.1(3) . . . .
C23 C24 C25 C26 -179.0(2) . . . .
C3 C2 C7 C6 -0.5(4) . . . .
C1 C2 C7 C6 178.1(2) . . . .
C29 C28 C27 C26 0.1(3) . . . .
C29 C28 C27 C30 -179.7(2) . . . .
C24 C25 C26 C27 0.5(4) . . . .
C28 C27 C26 C25 0.0(4) . . . .
C30 C27 C26 C25 179.8(2) . . . .
C17 C18 C19 C20 -1.5(4) . . . .
C17 C22 C21 C20 -0.2(4) . . . .
C18 C19 C20 C21 -0.3(4) . . . .
C22 C21 C20 C19 1.1(4) . . . .
C2 C3 C4 C5 0.1(4) . . . .
C2 C7 C6 C5 0.7(4) . . . .
C3 C4 C5 C6 0.0(5) . . . .
C7 C6 C5 C4 -0.4(5) . . . .
